data_7049062
loop_
_publ_author_name
'Gao, Guoshu'
'Wang, Li'
'Zhang, Ruilian'
'Xu, Cong'
'Yang, Huan'
'Liu, Weisheng'

_publ_section_title
;
 Hexanuclear 3d-4f complexes as efficient catalysts for converting
 CO<sub>2</sub> into cyclic carbonates.
;
_journal_issue 12
_journal_name_full 'Dalton transactions (Cambridge, England : 2003)'
_journal_page_first 3941
_journal_page_last 3945
_journal_paper_doi 10.1039/c8dt05048a
_journal_volume 48
_journal_year 2019
_chemical_formula_sum 'C70 H82 Dy2 N16 O30 Zn4'
_chemical_formula_weight 2213.99
_space_group_crystal_system monoclinic
_space_group_IT_number 14
_space_group_name_Hall '-P 2yn'
_space_group_name_H-M_alt 'P 1 21/n 1'
_symmetry_space_group_name_Hall '-P 2yn'
_symmetry_space_group_name_H-M 'P 1 21/n 1'
_atom_sites_solution_hydrogens mixed
_audit_creation_method SHELXL-2014/7
_audit_update_record
;
2019-02-18 deposited with the CCDC.    2019-02-19 downloaded from the CCDC.
;
_cell_angle_alpha 90
_cell_angle_beta 91.7953(17)
_cell_angle_gamma 90
_cell_formula_units_Z 2
_cell_length_a 14.3356(3)
_cell_length_b 20.0710(4)
_cell_length_c 14.4692(3)
_cell_measurement_reflns_used 4807
_cell_measurement_temperature 100(2)
_cell_measurement_theta_max 27.7250
_cell_measurement_theta_min 3.6560
_cell_volume 4161.18(15)
_computing_cell_refinement
;
CrysAlisPro, Agilent Technologies,
Version 1.171.36.28 (release 01-02-2013 CrysAlis171 .NET)
(compiled Feb  1 2013,16:14:44)
;
_computing_data_collection
;
CrysAlisPro, Agilent Technologies,
Version 1.171.36.28 (release 01-02-2013 CrysAlis171 .NET)
(compiled Feb  1 2013,16:14:44)
;
_computing_data_reduction
;
CrysAlisPro, Agilent Technologies,
Version 1.171.36.28 (release 01-02-2013 CrysAlis171 .NET)
(compiled Feb  1 2013,16:14:44)
;
_computing_molecular_graphics 'SHELXL-2014/7 (Sheldrick, 2014)'
_computing_publication_material 'SHELXL-2014/7 (Sheldrick, 2014)'
_computing_structure_refinement 'SHELXL-2014/7 (Sheldrick, 2014)'
_computing_structure_solution 'SHELXL-2014/7 (Sheldrick, 2014)'
_diffrn_ambient_temperature 100(2)
_diffrn_detector_area_resol_mean 16.0733
_diffrn_measured_fraction_theta_full 0.997
_diffrn_measured_fraction_theta_max 0.998
_diffrn_measurement_device_type 'SuperNova, Dual, Cu at zero, Eos'
_diffrn_measurement_method '\w scans'
_diffrn_radiation_type MoK\a
_diffrn_radiation_wavelength 0.71073
_diffrn_reflns_av_R_equivalents 0.0437
_diffrn_reflns_av_unetI/netI 0.0703
_diffrn_reflns_Laue_measured_fraction_full 0.997
_diffrn_reflns_Laue_measured_fraction_max 0.998
_diffrn_reflns_limit_h_max 17
_diffrn_reflns_limit_h_min -9
_diffrn_reflns_limit_k_max 24
_diffrn_reflns_limit_k_min -23
_diffrn_reflns_limit_l_max 17
_diffrn_reflns_limit_l_min -17
_diffrn_reflns_number 17481
_diffrn_reflns_point_group_measured_fraction_full 0.997
_diffrn_reflns_point_group_measured_fraction_max 0.998
_diffrn_reflns_theta_full 25.242
_diffrn_reflns_theta_max 26.022
_diffrn_reflns_theta_min 3.277
_diffrn_source 'SuperNova (Mo) X-ray Source'
_exptl_absorpt_coefficient_mu 2.998
_exptl_absorpt_correction_T_max 1.00000
_exptl_absorpt_correction_T_min 0.82676
_exptl_absorpt_correction_type multi-scan
_exptl_absorpt_process_details
;
CrysAlisPro, Agilent Technologies,
Version 1.171.36.28 (release 01-02-2013 CrysAlis171 .NET)
(compiled Feb  1 2013,16:14:44)
Empirical absorption correction using spherical harmonics,
 implemented in SCALE3 ABSPACK scaling algorithm.
;
_exptl_crystal_colour 'clear light yellow'
_exptl_crystal_density_diffrn 1.767
_exptl_crystal_description block
_exptl_crystal_F_000 2212
_exptl_crystal_size_max 0.35
_exptl_crystal_size_mid 0.30
_exptl_crystal_size_min 0.20
_refine_diff_density_max 0.958
_refine_diff_density_min -0.724
_refine_diff_density_rms 0.134
_refine_ls_extinction_method none
_refine_ls_goodness_of_fit_ref 1.012
_refine_ls_hydrogen_treatment mixed
_refine_ls_matrix_type full
_refine_ls_number_parameters 566
_refine_ls_number_reflns 8191
_refine_ls_number_restraints 1
_refine_ls_restrained_S_all 1.012
_refine_ls_R_factor_all 0.0671
_refine_ls_R_factor_gt 0.0415
_refine_ls_shift/su_max 0.001
_refine_ls_shift/su_mean 0.000
_refine_ls_structure_factor_coef Fsqd
_refine_ls_weighting_details 'w=1/[\s^2^(Fo^2^)+(0.0424P)^2^+3.5196P] where P=(Fo^2^+2Fc^2^)/3'
_refine_ls_weighting_scheme calc
_refine_ls_wR_factor_gt 0.0881
_refine_ls_wR_factor_ref 0.1048
_reflns_Friedel_coverage 0.000
_reflns_number_gt 6172
_reflns_number_total 8191
_reflns_threshold_expression 'I > 2\s(I)'
_cod_data_source_file c8dt05048a1.cif
_cod_data_source_block gaogs_fz_2Dy
_cod_depositor_comments 'Adding full bibliography for 7049062--7049064.cif.'
_cod_original_cell_volume 4161.18(14)
_cod_database_code 7049062
_shelx_shelxl_version_number 2014/7
_shelx_space_group_comment
;
The symmetry employed for this shelxl refinement is uniquely defined
by the following loop, which should always be used as a source of
symmetry information in preference to the above space-group names.
They are only intended as comments.
;

loop_
_space_group_symop_operation_xyz
'x, y, z'
'-x+1/2, y+1/2, -z+1/2'
'-x, -y, -z'
'x-1/2, -y-1/2, z-1/2'

loop_
_atom_site_label
_atom_site_type_symbol
_atom_site_fract_x
_atom_site_fract_y
_atom_site_fract_z
_atom_site_U_iso_or_equiv
_atom_site_adp_type
_atom_site_occupancy
_atom_site_site_symmetry_order
_atom_site_calc_flag
_atom_site_refinement_flags_posn
_atom_site_refinement_flags_adp
Dy1 Dy 0.19413(2) 0.11741(2) 0.76166(2) 0.02225(9) Uani 1 1 d . .
Zn2 Zn 0.26839(4) 0.00459(3) 0.59733(4) 0.02188(15) Uani 1 1 d . .
Zn1 Zn 0.33056(4) 0.16138(3) 0.58455(4) 0.02277(15) Uani 1 1 d . .
O5 O 0.1549(2) 0.02391(17) 0.6744(2) 0.0236(8) Uani 1 1 d . .
O6 O 0.3338(3) 0.01241(18) 0.4751(3) 0.0276(9) Uani 1 1 d . .
O3 O 0.4479(2) 0.14604(19) 0.5115(3) 0.0265(9) Uani 1 1 d . .
O4 O 0.0551(2) 0.04559(18) 0.8143(3) 0.0258(9) Uani 1 1 d . .
O7 O 0.2639(3) 0.22275(18) 0.7694(3) 0.0333(10) Uani 1 1 d . .
O8 O 0.3705(3) 0.23809(19) 0.6624(3) 0.0340(10) Uani 1 1 d . .
O11 O 0.2431(3) 0.02578(19) 0.8677(3) 0.0335(10) Uani 1 1 d . .
O1 O 0.0364(2) 0.17172(18) 0.7017(3) 0.0283(9) Uani 1 1 d . .
O13 O 0.3205(2) 0.08329(17) 0.6700(2) 0.0204(8) Uani 1 1 d . .
C24 C 0.4450(4) -0.0401(3) 0.3347(4) 0.0279(13) Uani 1 1 d . .
H24 H 0.4748 -0.0238 0.3898 0.033 Uiso 1 1 calc R U
C6 C 0.1302(3) 0.2271(3) 0.4843(4) 0.0228(12) Uani 1 1 d . .
O10 O 0.3294(3) 0.1149(2) 0.8740(3) 0.0338(10) Uani 1 1 d . U
O2 O 0.1868(2) 0.15972(17) 0.6108(3) 0.0253(9) Uani 1 1 d . .
N4 N 0.1758(3) -0.0427(2) 0.5067(3) 0.0259(10) Uani 1 1 d . .
C22 C 0.2950(4) -0.0271(3) 0.4160(4) 0.0254(12) Uani 1 1 d . .
N8 N 0.1312(3) 0.2327(2) 1.0222(3) 0.0321(11) Uani 1 1 d . .
C17 C -0.0698(4) -0.0274(3) 0.7554(4) 0.0326(14) Uani 1 1 d . .
H17 H -0.1063 -0.0204 0.8082 0.039 Uiso 1 1 calc R U
N1 N 0.2875(3) 0.1890(2) 0.4526(3) 0.0227(10) Uani 1 1 d . .
C29 C 0.3302(4) 0.2543(3) 0.7351(4) 0.0300(13) Uani 1 1 d . .
C2 C 0.0366(4) 0.2041(3) 0.6174(4) 0.0236(12) Uani 1 1 d . .
N5 N 0.2149(3) -0.0590(2) 0.4219(3) 0.0278(11) Uani 1 1 d . .
N7 N 0.3146(4) 0.0572(3) 0.9014(4) 0.0442(14) Uani 1 1 d . U
C18 C -0.1023(4) -0.0686(3) 0.6837(5) 0.0353(15) Uani 1 1 d . .
H18 H -0.1609 -0.0903 0.6877 0.042 Uiso 1 1 calc R U
C4 C -0.0277(4) 0.2709(3) 0.4929(4) 0.0332(14) Uani 1 1 d . .
H4 H -0.0774 0.2967 0.4667 0.040 Uiso 1 1 calc R U
C7 C 0.2109(4) 0.2176(3) 0.4264(4) 0.0241(12) Uani 1 1 d . .
H7 H 0.2064 0.2339 0.3647 0.029 Uiso 1 1 calc R U
N6 N 0.4988(3) -0.0583(3) 0.2658(3) 0.0334(12) Uani 1 1 d . .
C21 C 0.0916(4) -0.0619(3) 0.5171(4) 0.0277(13) Uani 1 1 d . .
H21 H 0.0612 -0.0862 0.4684 0.033 Uiso 1 1 calc R U
C20 C 0.0404(4) -0.0482(3) 0.6002(4) 0.0259(12) Uani 1 1 d . .
C25 C 0.3049(4) -0.0658(3) 0.2495(4) 0.0387(16) Uani 1 1 d . .
H25 H 0.2388 -0.0692 0.2442 0.046 Uiso 1 1 calc R U
N2 N 0.3543(3) 0.1799(2) 0.3854(3) 0.0262(11) Uani 1 1 d . .
C31 C 0.1602(4) 0.2161(3) 0.9409(4) 0.0303(13) Uani 1 1 d . .
H31 H 0.2059 0.2438 0.9144 0.036 Uiso 1 1 calc R U
C16 C 0.0155(4) 0.0026(3) 0.7487(4) 0.0247(12) Uani 1 1 d . .
C14 C -0.0525(4) 0.1680(3) 0.7457(5) 0.0370(15) Uani 1 1 d . .
H14A H -0.0969 0.1431 0.7061 0.056 Uiso 1 1 calc R U
H14B H -0.0764 0.2132 0.7556 0.056 Uiso 1 1 calc R U
H14C H -0.0446 0.1453 0.8054 0.056 Uiso 1 1 calc R U
C5 C 0.0550(4) 0.2635(3) 0.4466(4) 0.0289(13) Uani 1 1 d . .
H5A H 0.0606 0.2837 0.3877 0.035 Uiso 1 1 calc R U
C23 C 0.3483(4) -0.0433(3) 0.3313(4) 0.0252(12) Uani 1 1 d . .
C32 C 0.0610(5) 0.1948(3) 1.0691(5) 0.054(2) Uani 1 1 d . .
H32A H 0.0348 0.1608 1.0271 0.081 Uiso 1 1 calc R U
H32B H 0.0111 0.2248 1.0881 0.081 Uiso 1 1 calc R U
H32C H 0.0894 0.1732 1.1238 0.081 Uiso 1 1 calc R U
C15 C 0.0735(4) -0.0072(3) 0.6725(4) 0.0243(12) Uani 1 1 d . .
C1 C 0.1217(3) 0.1965(2) 0.5711(4) 0.0216(12) Uani 1 1 d . .
C3 C -0.0370(4) 0.2398(3) 0.5786(4) 0.0310(14) Uani 1 1 d . .
H3 H -0.0939 0.2433 0.6102 0.037 Uiso 1 1 calc R U
O9 O 0.1326(3) 0.16649(19) 0.8947(3) 0.0316(9) Uani 1 1 d . .
O14 O 0.2837(4) 0.1801(3) 0.2011(4) 0.0490(13) Uani 1 1 d . .
C35 C 0.2976(5) 0.1203(4) 0.1511(5) 0.0535(19) Uani 1 1 d . .
H35A H 0.2433 0.1119 0.1100 0.080 Uiso 1 1 calc R U
H35B H 0.3057 0.0831 0.1945 0.080 Uiso 1 1 calc R U
H35C H 0.3535 0.1247 0.1143 0.080 Uiso 1 1 calc R U
C8 C 0.4320(4) 0.1556(3) 0.4258(4) 0.0264(13) Uani 1 1 d . .
C19 C -0.0492(4) -0.0776(3) 0.6070(5) 0.0331(14) Uani 1 1 d . .
H19 H -0.0731 -0.1042 0.5574 0.040 Uiso 1 1 calc R U
C30 C 0.3652(4) 0.3154(3) 0.7853(4) 0.0355(15) Uani 1 1 d . .
H30A H 0.3131 0.3373 0.8154 0.053 Uiso 1 1 calc R U
H30B H 0.3926 0.3462 0.7411 0.053 Uiso 1 1 calc R U
H30C H 0.4127 0.3026 0.8322 0.053 Uiso 1 1 calc R U
O15 O 0.1897(4) 0.9325(3) 1.0121(5) 0.0863(19) Uani 1 1 d . .
H15 H 0.2102 0.9605 0.9747 0.129 Uiso 1 1 calc R U
C28 C 0.0277(4) 0.0342(3) 0.9078(4) 0.0392(15) Uani 1 1 d . .
H28A H 0.0336 -0.0133 0.9225 0.059 Uiso 1 1 calc R U
H28B H -0.0373 0.0482 0.9143 0.059 Uiso 1 1 calc R U
H28C H 0.0681 0.0601 0.9504 0.059 Uiso 1 1 calc R U
C26 C 0.3587(4) -0.0829(4) 0.1771(5) 0.0504(19) Uani 1 1 d . .
H26 H 0.3310 -0.0970 0.1199 0.060 Uiso 1 1 calc R U
C27 C 0.4561(4) -0.0792(3) 0.1894(5) 0.0444(17) Uani 1 1 d . .
H27 H 0.4934 -0.0927 0.1396 0.053 Uiso 1 1 calc R U
O12 O 0.3709(5) 0.0259(3) 0.9642(4) 0.092(2) Uani 1 1 d . .
C33 C 0.1677(5) 0.2913(3) 1.0703(5) 0.0411(16) Uani 1 1 d . .
H33A H 0.2183 0.3107 1.0351 0.062 Uiso 1 1 calc R U
H33B H 0.1916 0.2785 1.1319 0.062 Uiso 1 1 calc R U
H33C H 0.1177 0.3242 1.0762 0.062 Uiso 1 1 calc R U
C34 C 0.1902(6) 0.8699(4) 0.9724(7) 0.080(3) Uani 1 1 d . .
H34A H 0.1477 0.8693 0.9181 0.120 Uiso 1 1 calc R U
H34B H 0.1699 0.8369 1.0174 0.120 Uiso 1 1 calc R U
H34C H 0.2536 0.8591 0.9536 0.120 Uiso 1 1 calc R U
N3 N 0.6465(3) 0.0702(2) 0.3446(3) 0.0228(10) Uani 1 1 d . .
C10 C 0.5774(3) 0.0939(3) 0.3962(4) 0.0217(11) Uani 1 1 d . .
H10 H 0.5760 0.0810 0.4593 0.026 Uiso 1 1 calc R U
C9 C 0.5083(4) 0.1362(3) 0.3620(4) 0.0238(12) Uani 1 1 d . .
C13 C 0.6484(4) 0.0887(3) 0.2556(4) 0.0296(13) Uani 1 1 d . .
H13A H 0.6966 0.0721 0.2184 0.036 Uiso 1 1 calc R U
C12 C 0.5830(4) 0.1309(3) 0.2166(4) 0.0379(16) Uani 1 1 d . .
H12 H 0.5867 0.1438 0.1536 0.046 Uiso 1 1 calc R U
C11 C 0.5120(4) 0.1544(3) 0.2695(4) 0.0326(14) Uani 1 1 d . .
H11 H 0.4657 0.1830 0.2429 0.039 Uiso 1 1 calc R U
H13 H 0.379(4) 0.073(2) 0.697(4) 0.021(15) Uiso 1 1 d . .
H14 H 0.296(6) 0.173(4) 0.250(6) 0.08(3) Uiso 1 1 d . .

loop_
_atom_site_aniso_label
_atom_site_aniso_U_11
_atom_site_aniso_U_22
_atom_site_aniso_U_33
_atom_site_aniso_U_23
_atom_site_aniso_U_13
_atom_site_aniso_U_12
Dy1 0.02520(15) 0.02142(15) 0.02068(15) -0.00252(11) 0.00957(10) -0.00246(11)
Zn2 0.0224(3) 0.0225(3) 0.0210(3) -0.0031(3) 0.0044(2) 0.0019(3)
Zn1 0.0225(3) 0.0247(3) 0.0216(3) 0.0013(3) 0.0079(3) 0.0004(3)
O5 0.023(2) 0.024(2) 0.024(2) -0.0027(17) 0.0068(15) -0.0066(16)
O6 0.034(2) 0.027(2) 0.022(2) -0.0017(17) 0.0047(17) -0.0034(17)
O3 0.024(2) 0.033(2) 0.023(2) 0.0032(18) 0.0071(16) 0.0042(17)
O4 0.029(2) 0.028(2) 0.022(2) 0.0001(17) 0.0114(16) -0.0065(16)
O7 0.043(2) 0.024(2) 0.034(2) -0.0073(18) 0.0160(19) -0.0072(18)
O8 0.033(2) 0.034(2) 0.037(3) -0.005(2) 0.0158(18) -0.0052(18)
O11 0.035(2) 0.033(2) 0.033(2) -0.0002(19) 0.0062(19) -0.0018(19)
O1 0.025(2) 0.031(2) 0.030(2) 0.0042(18) 0.0103(17) 0.0049(17)
O13 0.021(2) 0.021(2) 0.020(2) 0.0027(16) 0.0024(16) 0.0031(16)
C24 0.036(3) 0.028(3) 0.019(3) 0.000(2) -0.001(2) -0.006(3)
C6 0.024(3) 0.023(3) 0.022(3) -0.001(2) 0.006(2) -0.001(2)
O10 0.040(2) 0.037(2) 0.025(2) -0.0013(19) 0.0029(18) -0.0041(19)
O2 0.023(2) 0.024(2) 0.029(2) 0.0047(17) 0.0058(16) 0.0087(16)
N4 0.032(3) 0.022(2) 0.024(3) 0.002(2) 0.002(2) 0.003(2)
C22 0.031(3) 0.025(3) 0.020(3) -0.001(2) 0.000(2) 0.006(2)
N8 0.037(3) 0.031(3) 0.029(3) -0.006(2) 0.013(2) 0.004(2)
C17 0.026(3) 0.034(3) 0.039(4) -0.001(3) 0.014(3) -0.001(3)
N1 0.021(2) 0.026(2) 0.021(2) -0.001(2) 0.0059(19) 0.004(2)
C29 0.033(3) 0.030(3) 0.027(3) 0.002(3) 0.007(3) -0.005(3)
C2 0.024(3) 0.020(3) 0.028(3) -0.004(2) 0.005(2) 0.002(2)
N5 0.034(3) 0.029(3) 0.020(3) -0.007(2) 0.005(2) 0.007(2)
N7 0.051(4) 0.057(4) 0.025(3) -0.002(3) 0.008(3) 0.009(3)
C18 0.025(3) 0.035(4) 0.046(4) -0.006(3) 0.010(3) -0.008(3)
C4 0.020(3) 0.039(4) 0.040(4) -0.003(3) -0.002(3) 0.008(3)
C7 0.026(3) 0.028(3) 0.019(3) 0.002(2) 0.006(2) 0.001(2)
N6 0.030(3) 0.044(3) 0.026(3) -0.007(2) 0.003(2) -0.004(2)
C21 0.027(3) 0.029(3) 0.027(3) -0.001(3) -0.001(2) -0.003(2)
C20 0.030(3) 0.021(3) 0.026(3) 0.004(2) 0.000(2) 0.001(2)
C25 0.033(3) 0.055(4) 0.028(4) -0.007(3) 0.004(3) 0.005(3)
N2 0.025(2) 0.032(3) 0.022(3) 0.008(2) 0.0098(19) 0.005(2)
C31 0.039(3) 0.027(3) 0.025(3) -0.004(3) 0.011(3) -0.001(3)
C16 0.030(3) 0.020(3) 0.023(3) 0.000(2) 0.001(2) 0.001(2)
C14 0.034(3) 0.031(3) 0.048(4) 0.006(3) 0.022(3) 0.006(3)
C5 0.024(3) 0.029(3) 0.033(3) 0.004(3) 0.008(2) 0.006(2)
C23 0.029(3) 0.024(3) 0.023(3) -0.001(2) 0.003(2) 0.006(2)
C32 0.065(5) 0.051(5) 0.048(5) -0.014(4) 0.033(4) -0.005(4)
C15 0.024(3) 0.019(3) 0.031(3) 0.006(2) 0.005(2) 0.002(2)
C1 0.019(3) 0.019(3) 0.028(3) -0.004(2) 0.004(2) -0.002(2)
C3 0.024(3) 0.033(3) 0.036(4) -0.001(3) 0.008(3) 0.003(3)
O9 0.035(2) 0.028(2) 0.033(2) -0.0076(18) 0.0132(18) -0.0041(18)
O14 0.056(3) 0.056(3) 0.034(3) 0.005(3) 0.003(2) 0.009(2)
C35 0.046(4) 0.060(5) 0.054(5) -0.011(4) 0.009(3) -0.003(4)
C8 0.030(3) 0.016(3) 0.034(4) 0.004(2) 0.010(3) 0.003(2)
C19 0.032(3) 0.022(3) 0.045(4) -0.004(3) 0.004(3) -0.009(3)
C30 0.036(3) 0.031(3) 0.040(4) -0.009(3) 0.009(3) -0.006(3)
O15 0.077(4) 0.076(4) 0.107(6) 0.013(4) 0.023(4) 0.003(4)
C28 0.052(4) 0.043(4) 0.024(3) 0.003(3) 0.018(3) -0.007(3)
C26 0.038(4) 0.080(5) 0.033(4) -0.023(4) -0.005(3) 0.009(4)
C27 0.035(4) 0.053(4) 0.045(4) -0.014(3) 0.006(3) 0.010(3)
O12 0.123(6) 0.090(5) 0.065(4) 0.013(4) 0.003(4) 0.013(4)
C33 0.055(4) 0.031(3) 0.037(4) -0.014(3) -0.001(3) 0.002(3)
C34 0.074(6) 0.042(5) 0.124(9) 0.000(5) 0.014(6) -0.003(4)
N3 0.023(2) 0.019(2) 0.026(3) 0.001(2) 0.0066(19) 0.0016(19)
C10 0.023(3) 0.021(3) 0.021(3) -0.001(2) 0.005(2) -0.001(2)
C9 0.024(3) 0.024(3) 0.024(3) 0.001(2) 0.008(2) 0.001(2)
C13 0.031(3) 0.033(3) 0.025(3) -0.002(3) 0.012(2) 0.005(3)
C12 0.045(4) 0.044(4) 0.025(3) 0.014(3) 0.017(3) 0.019(3)
C11 0.029(3) 0.043(4) 0.026(3) 0.010(3) 0.009(2) 0.012(3)

loop_
_atom_type_symbol
_atom_type_description
_atom_type_scat_dispersion_real
_atom_type_scat_dispersion_imag
_atom_type_scat_source
C C 0.0033 0.0016 'International Tables Vol C Tables 4.2.6.8 and 6.1.1.4'
H H 0.0000 0.0000 'International Tables Vol C Tables 4.2.6.8 and 6.1.1.4'
Dy Dy -0.1892 4.4098 'International Tables Vol C Tables 4.2.6.8 and 6.1.1.4'
N N 0.0061 0.0033 'International Tables Vol C Tables 4.2.6.8 and 6.1.1.4'
O O 0.0106 0.0060 'International Tables Vol C Tables 4.2.6.8 and 6.1.1.4'
Zn Zn 0.2839 1.4301 'International Tables Vol C Tables 4.2.6.8 and 6.1.1.4'

loop_
_geom_angle_atom_site_label_1
_geom_angle_atom_site_label_2
_geom_angle_atom_site_label_3
_geom_angle
_geom_angle_site_symmetry_1
_geom_angle_site_symmetry_3
O5 Dy1 O7 148.49(13) . .
O5 Dy1 O2 77.46(13) . .
O7 Dy1 O2 73.98(13) . .
O5 Dy1 O9 133.75(12) . .
O7 Dy1 O9 75.72(13) . .
O2 Dy1 O9 127.06(13) . .
O5 Dy1 O13 68.86(12) . .
O7 Dy1 O13 87.44(12) . .
O2 Dy1 O13 66.25(12) . .
O9 Dy1 O13 152.41(13) . .
O5 Dy1 O11 78.24(13) . .
O7 Dy1 O11 121.84(14) . .
O2 Dy1 O11 148.04(13) . .
O9 Dy1 O11 84.88(13) . .
O13 Dy1 O11 85.75(12) . .
O5 Dy1 O10 120.59(13) . .
O7 Dy1 O10 70.37(14) . .
O2 Dy1 O10 128.82(13) . .
O9 Dy1 O10 77.23(13) . .
O13 Dy1 O10 76.57(13) . .
O11 Dy1 O10 51.88(13) . .
O5 Dy1 O4 62.30(12) . .
O7 Dy1 O4 145.01(12) . .
O2 Dy1 O4 117.57(12) . .
O9 Dy1 O4 71.45(12) . .
O13 Dy1 O4 127.54(12) . .
O11 Dy1 O4 67.15(12) . .
O10 Dy1 O4 112.76(13) . .
O5 Dy1 O1 87.98(12) . .
O7 Dy1 O1 90.17(13) . .
O2 Dy1 O1 61.93(11) . .
O9 Dy1 O1 75.93(13) . .
O13 Dy1 O1 126.61(12) . .
O11 Dy1 O1 137.21(12) . .
O10 Dy1 O1 150.02(13) . .
O4 Dy1 O1 70.54(11) . .
O5 Dy1 N7 99.90(15) . .
O7 Dy1 N7 95.71(16) . .
O2 Dy1 N7 144.52(14) . .
O9 Dy1 N7 80.42(14) . .
O13 Dy1 N7 79.68(14) . .
O11 Dy1 N7 26.41(14) . .
O10 Dy1 N7 25.48(14) . .
O4 Dy1 N7 90.57(15) . .
O1 Dy1 N7 153.39(13) . .
O5 Dy1 Zn1 86.26(9) . .
O7 Dy1 Zn1 62.95(9) . .
O2 Dy1 Zn1 37.89(8) . .
O9 Dy1 Zn1 138.42(9) . .
O13 Dy1 Zn1 35.49(8) . .
O11 Dy1 Zn1 120.10(9) . .
O10 Dy1 Zn1 92.46(10) . .
O4 Dy1 Zn1 146.50(8) . .
O1 Dy1 Zn1 98.80(8) . .
N7 Dy1 Zn1 107.00(11) . .
O5 Dy1 Zn2 34.41(8) . .
O7 Dy1 Zn2 118.83(9) . .
O2 Dy1 Zn2 66.68(9) . .
O9 Dy1 Zn2 164.02(9) . .
O13 Dy1 Zn2 34.50(9) . .
O11 Dy1 Zn2 81.56(9) . .
O10 Dy1 Zn2 100.64(9) . .
O4 Dy1 Zn2 95.37(8) . .
O1 Dy1 Zn2 108.83(9) . .
N7 Dy1 Zn2 90.98(11) . .
Zn1 Dy1 Zn2 57.030(15) . .
O13 Zn2 O6 102.61(14) . .
O13 Zn2 O5 81.68(14) . .
O6 Zn2 O5 149.19(15) . .
O13 Zn2 N4 154.92(16) . .
O6 Zn2 N4 77.78(16) . .
O5 Zn2 N4 85.81(16) . .
O13 Zn2 N3 98.60(16) . 3_656
O6 Zn2 N3 97.22(16) . 3_656
O5 Zn2 N3 112.44(16) . 3_656
N4 Zn2 N3 106.26(17) . 3_656
O13 Zn2 Dy1 41.67(10) . .
O6 Zn2 Dy1 134.77(10) . .
O5 Zn2 Dy1 40.06(10) . .
N4 Zn2 Dy1 121.95(13) . .
N3 Zn2 Dy1 112.29(12) 3_656 .
O8 Zn1 O13 106.39(16) . .
O8 Zn1 O3 100.58(15) . .
O13 Zn1 O3 106.17(15) . .
O8 Zn1 N1 112.94(17) . .
O13 Zn1 N1 139.05(16) . .
O3 Zn1 N1 77.82(15) . .
O8 Zn1 O2 100.19(15) . .
O13 Zn1 O2 77.68(14) . .
O3 Zn1 O2 156.74(15) . .
N1 Zn1 O2 84.53(15) . .
O8 Zn1 Dy1 86.32(11) . .
O13 Zn1 Dy1 43.57(10) . .
O3 Zn1 Dy1 149.11(11) . .
N1 Zn1 Dy1 127.31(12) . .
O2 Zn1 Dy1 43.02(10) . .
C15 O5 Zn2 128.2(3) . .
C15 O5 Dy1 126.2(3) . .
Zn2 O5 Dy1 105.53(14) . .
C22 O6 Zn2 109.3(3) . .
C8 O3 Zn1 111.0(3) . .
C16 O4 C28 115.2(4) . .
C16 O4 Dy1 116.4(3) . .
C28 O4 Dy1 126.8(3) . .
C29 O7 Dy1 139.8(4) . .
C29 O8 Zn1 122.9(4) . .
N7 O11 Dy1 94.5(3) . .
C2 O1 C14 116.1(4) . .
C2 O1 Dy1 117.4(3) . .
C14 O1 Dy1 126.4(3) . .
Zn1 O13 Zn2 108.81(17) . .
Zn1 O13 Dy1 100.94(14) . .
Zn2 O13 Dy1 103.83(15) . .
N6 C24 C23 124.3(5) . .
C5 C6 C1 119.2(5) . .
C5 C6 C7 117.3(5) . .
C1 C6 C7 123.2(5) . .
N7 O10 Dy1 95.2(3) . .
C1 O2 Zn1 126.9(3) . .
C1 O2 Dy1 128.6(3) . .
Zn1 O2 Dy1 99.09(14) . .
C21 N4 N5 115.9(5) . .
C21 N4 Zn2 130.7(4) . .
N5 N4 Zn2 113.3(3) . .
O6 C22 N5 128.1(5) . .
O6 C22 C23 117.3(5) . .
N5 C22 C23 114.5(5) . .
C31 N8 C32 122.4(5) . .
C31 N8 C33 121.2(5) . .
C32 N8 C33 116.5(5) . .
C16 C17 C18 119.0(5) . .
C7 N1 N2 116.7(4) . .
C7 N1 Zn1 128.4(4) . .
N2 N1 Zn1 114.6(3) . .
O7 C29 O8 124.9(5) . .
O7 C29 C30 117.7(5) . .
O8 C29 C30 117.4(5) . .
C3 C2 O1 125.5(5) . .
C3 C2 C1 121.5(5) . .
O1 C2 C1 113.1(4) . .
C22 N5 N4 108.5(4) . .
O10 N7 O11 118.5(5) . .
O10 N7 O12 122.9(6) . .
O11 N7 O12 118.7(6) . .
O10 N7 Dy1 59.4(3) . .
O11 N7 Dy1 59.1(3) . .
O12 N7 Dy1 176.9(5) . .
C19 C18 C17 119.9(5) . .
C5 C4 C3 119.1(5) . .
N1 C7 C6 124.9(5) . .
C27 N6 C24 116.9(5) . .
N4 C21 C20 122.8(5) . .
C15 C20 C19 118.6(5) . .
C15 C20 C21 124.1(5) . .
C19 C20 C21 117.3(5) . .
C26 C25 C23 119.0(6) . .
C8 N2 N1 108.9(4) . .
O9 C31 N8 125.4(6) . .
C17 C16 O4 124.8(5) . .
C17 C16 C15 122.8(5) . .
O4 C16 C15 112.4(5) . .
C4 C5 C6 121.9(6) . .
C24 C23 C25 117.6(5) . .
C24 C23 C22 119.7(5) . .
C25 C23 C22 122.6(5) . .
O5 C15 C20 124.8(5) . .
O5 C15 C16 117.3(5) . .
C20 C15 C16 118.0(5) . .
O2 C1 C6 123.8(5) . .
O2 C1 C2 117.7(5) . .
C6 C1 C2 118.4(5) . .
C2 C3 C4 120.0(5) . .
C31 O9 Dy1 130.2(4) . .
O3 C8 N2 127.3(5) . .
O3 C8 C9 116.7(5) . .
N2 C8 C9 116.0(5) . .
C18 C19 C20 121.7(6) . .
C25 C26 C27 118.3(6) . .
N6 C27 C26 123.9(6) . .
C13 N3 C10 118.1(5) . .
C13 N3 Zn2 123.7(4) . 3_656
C10 N3 Zn2 117.4(4) . 3_656
N3 C10 C9 123.3(5) . .
C10 C9 C11 117.2(5) . .
C10 C9 C8 117.7(5) . .
C11 C9 C8 125.0(5) . .
N3 C13 C12 122.2(5) . .
C13 C12 C11 119.3(6) . .
C12 C11 C9 119.8(5) . .

loop_
_geom_bond_atom_site_label_1
_geom_bond_atom_site_label_2
_geom_bond_distance
_geom_bond_site_symmetry_2
Dy1 O5 2.321(3) .
Dy1 O7 2.340(4) .
Dy1 O2 2.342(4) .
Dy1 O9 2.358(4) .
Dy1 O13 2.379(3) .
Dy1 O11 2.482(4) .
Dy1 O10 2.491(4) .
Dy1 O4 2.593(3) .
Dy1 O1 2.632(4) .
Dy1 N7 2.883(6) .
Dy1 Zn1 3.3891(6) .
Dy1 Zn2 3.4747(6) .
Zn2 O13 2.027(4) .
Zn2 O6 2.033(4) .
Zn2 O5 2.038(3) .
Zn2 N4 2.068(5) .
Zn2 N3 2.094(4) 3_656
Zn1 O8 1.982(4) .
Zn1 O13 2.004(3) .
Zn1 O3 2.038(4) .
Zn1 N1 2.063(4) .
Zn1 O2 2.108(3) .
O5 C15 1.323(6) .
O6 C22 1.281(6) .
O3 C8 1.268(7) .
O4 C16 1.391(6) .
O4 C28 1.439(6) .
O7 C29 1.257(6) .
O8 C29 1.260(7) .
O11 N7 1.286(7) .
O1 C2 1.382(6) .
O1 C14 1.445(6) .
C24 N6 1.330(7) .
C24 C23 1.388(7) .
C6 C5 1.399(7) .
C6 C1 1.407(7) .
C6 C7 1.462(7) .
O10 N7 1.245(6) .
O2 C1 1.309(6) .
N4 C21 1.280(7) .
N4 N5 1.403(6) .
C22 N5 1.320(7) .
C22 C23 1.499(7) .
N8 C31 1.304(7) .
N8 C32 1.447(8) .
N8 C33 1.455(7) .
C17 C16 1.370(7) .
C17 C18 1.394(8) .
N1 C7 1.286(6) .
N1 N2 1.399(6) .
C29 C30 1.504(8) .
C2 C3 1.380(7) .
C2 C1 1.417(7) .
N7 O12 1.352(8) .
C18 C19 1.377(8) .
C4 C5 1.387(8) .
C4 C3 1.399(8) .
N6 C27 1.316(8) .
C21 C20 1.455(8) .
C20 C15 1.402(8) .
C20 C19 1.420(7) .
C25 C26 1.363(8) .
C25 C23 1.396(8) .
N2 C8 1.334(7) .
C31 O9 1.256(6) .
C16 C15 1.415(8) .
O14 C35 1.418(8) .
C8 C9 1.505(7) .
O15 C34 1.382(9) .
C26 C27 1.405(8) .
N3 C13 1.340(7) .
N3 C10 1.347(6) .
N3 Zn2 2.094(4) 3_656
C10 C9 1.383(7) .
C9 C11 1.389(8) .
C13 C12 1.373(8) .
C12 C11 1.375(8) .
